data_2007889
loop_
_publ_author_name
'Jeske, J\"org'
'Salzen, Andreas Martens-von'
'du Mont, Wolf-Walther'
'Jones, Peter G.'

_publ_section_title
;
 Two Organic Diselenides: Dimesityl Diselenide and
 Bis(2,4,6-triisopropylphenyl) Diselenide
;
_journal_issue 12
_journal_name_full 'Acta Crystallographica Section C'
_journal_page_first 1873
_journal_page_last 1875
_journal_paper_doi 10.1107/S0108270198010579
_journal_volume 54
_journal_year 1998
_chemical_formula_moiety 'C30 H46 Se2'
_chemical_formula_sum 'C30 H46 Se2'
_chemical_formula_weight 564.59
_chemical_name_systematic
;
 di(2,4,6-triisopropylphenyl)diselenide
;
_space_group_IT_number 61
_symmetry_cell_setting orthorhombic
_symmetry_space_group_name_Hall '-P 2ac 2ab'
_symmetry_space_group_name_H-M 'P b c a'
_audit_creation_method SHELXL
_cell_angle_alpha 90.00
_cell_angle_beta 90.00
_cell_angle_gamma 90.00
_cell_formula_units_Z 8
_cell_length_a 15.177(3)
_cell_length_b 22.357(4)
_cell_length_c 17.653(4)
_cell_measurement_reflns_used 50
_cell_measurement_temperature 178(2)
_cell_measurement_theta_max 11.5
_cell_measurement_theta_min 10
_cell_volume 5990(2)
_computing_cell_refinement P3
_computing_data_collection 'P3 (Nicolet, 1987)'
_computing_data_reduction 'XDISK (Nicolet, 1987)'
_computing_molecular_graphics 'XP (Siemens, 1994b)'
_computing_publication_material SHELXL-93
_computing_structure_refinement 'SHELXL-93 (Sheldrick, 1993)'
_computing_structure_solution 'SHELXS-86 (Sheldrick, 1990)'
_diffrn_ambient_temperature 178(2)
_diffrn_measurement_device 'Nicolet R3'
_diffrn_measurement_method \w-scans
_diffrn_radiation_monochromator graphite
_diffrn_radiation_source 'fine-focus sealed tube'
_diffrn_radiation_type MoK\a
_diffrn_radiation_wavelength 0.71073
_diffrn_reflns_av_R_equivalents 0.0229
_diffrn_reflns_av_sigmaI/netI 0.0502
_diffrn_reflns_limit_h_max 18
_diffrn_reflns_limit_h_min 0
_diffrn_reflns_limit_k_max 0
_diffrn_reflns_limit_k_min -26
_diffrn_reflns_limit_l_max 4
_diffrn_reflns_limit_l_min -21
_diffrn_reflns_number 6715
_diffrn_reflns_theta_max 25.06
_diffrn_reflns_theta_min 3.06
_diffrn_standards_decay_% 0
_diffrn_standards_interval_count 147
_diffrn_standards_number 3
_exptl_absorpt_coefficient_mu 2.483
_exptl_absorpt_correction_T_max 0.538
_exptl_absorpt_correction_T_min 0.472
_exptl_absorpt_correction_type 'Psi scans (XEMP; Siemens, 1994a)'
_exptl_crystal_colour yellow
_exptl_crystal_density_diffrn 1.252
_exptl_crystal_density_meas ?
_exptl_crystal_description prism
_exptl_crystal_F_000 2352
_exptl_crystal_size_max 0.70
_exptl_crystal_size_mid 0.30
_exptl_crystal_size_min 0.25
_refine_diff_density_max 0.70
_refine_diff_density_min -0.28
_refine_ls_extinction_method none
_refine_ls_goodness_of_fit_all 0.952
_refine_ls_goodness_of_fit_obs 1.034
_refine_ls_hydrogen_treatment constr
_refine_ls_matrix_type full
_refine_ls_number_parameters 301
_refine_ls_number_reflns 5266
_refine_ls_number_restraints 0
_refine_ls_restrained_S_all 0.952
_refine_ls_restrained_S_obs 1.034
_refine_ls_R_factor_all 0.0844
_refine_ls_R_factor_obs 0.0341
_refine_ls_shift/esd_max 0.000
_refine_ls_shift/esd_mean 0.000
_refine_ls_structure_factor_coef Fsqd
_refine_ls_weighting_details 'w = 1/[\s^2^(Fo^2^)+(0.0513P)^2^] where P=(Fo^2^+2Fc^2^)/3'
_refine_ls_weighting_scheme calc
_refine_ls_wR_factor_all 0.1033
_refine_ls_wR_factor_obs 0.0817
_reflns_number_observed 2921
_reflns_number_total 5266
_reflns_observed_criterion >2sigma(I)
_cod_data_source_file bm1242.cif
_cod_data_source_block II
_cod_depositor_comments
;
The following automatic conversions were performed:

'_exptl_crystal_density_meas' value 'not measured' was changed to '?'
- the value is perceived as not measured.

Automatic conversion script
Id: cif_fix_values 3008 2015-01-20 13:52:24Z robertas 

The following automatic conversions were performed:

'_refine_ls_weighting_scheme' value 'calc w =
1/[\s^2^(Fo^2^)+(0.0513P)^2^] where P=(Fo^2^+2Fc^2^)/3' was changed
to 'calc'. New tag '_refine_ls_weighting_details' was created. The
value of the new tag was set to 'w = 1/[\s^2^(Fo^2^)+(0.0513P)^2^]
where P=(Fo^2^+2Fc^2^)/3'.

Automatic conversion script
Id: cif_fix_values 3143 2015-03-26 13:38:13Z robertas 
;
_cod_original_cell_volume 5990.(2)
_cod_database_code 2007889

loop_
_symmetry_equiv_pos_as_xyz
'x, y, z'
'-x+1/2, -y, z+1/2'
'-x, y+1/2, -z+1/2'
'x+1/2, -y+1/2, -z'
'-x, -y, -z'
'x-1/2, y, -z-1/2'
'x, -y-1/2, z-1/2'
'-x-1/2, y-1/2, z'

loop_
_atom_site_aniso_label
_atom_site_aniso_U_11
_atom_site_aniso_U_22
_atom_site_aniso_U_33
_atom_site_aniso_U_12
_atom_site_aniso_U_13
_atom_site_aniso_U_23
Se1 0.0312(2) 0.0294(2) 0.0424(3) -0.00206(17) -0.0060(2) -0.00385(19)
Se2 0.0327(2) 0.0302(2) 0.0431(3) -0.00337(17) 0.0075(2) -0.00261(19)
C1 0.033(2) 0.0265(19) 0.038(2) -0.0006(17) -0.0045(19) -0.001(2)
C2 0.035(2) 0.030(2) 0.039(2) -0.0042(18) -0.0038(19) 0.000(2)
C3 0.050(3) 0.033(2) 0.039(3) -0.005(2) -0.003(2) -0.002(2)
C4 0.037(2) 0.035(2) 0.040(3) -0.0098(19) -0.008(2) 0.006(2)
C5 0.038(2) 0.047(2) 0.036(2) -0.011(2) 0.000(2) 0.005(2)
C6 0.040(2) 0.030(2) 0.035(2) -0.0018(18) -0.005(2) 0.003(2)
C7 0.041(2) 0.046(2) 0.049(3) -0.009(2) 0.006(2) -0.019(2)
C8 0.047(3) 0.061(3) 0.062(3) 0.007(2) 0.001(3) -0.019(3)
C9 0.066(3) 0.058(3) 0.063(3) -0.006(3) 0.020(3) -0.006(3)
C10 0.042(3) 0.050(3) 0.048(3) -0.018(2) -0.007(2) 0.001(2)
C11 0.090(5) 0.045(3) 0.212(8) -0.032(3) -0.068(5) 0.010(4)
C12 0.099(4) 0.138(6) 0.069(4) -0.077(4) -0.038(3) 0.032(4)
C13 0.039(2) 0.047(2) 0.040(3) -0.010(2) 0.001(2) 0.000(2)
C14 0.097(4) 0.070(4) 0.041(3) 0.016(3) -0.009(3) 0.004(3)
C15 0.074(3) 0.047(3) 0.048(3) 0.007(3) 0.012(3) -0.002(2)
C16 0.033(2) 0.0259(19) 0.032(2) -0.0016(16) 0.0007(19) -0.0013(19)
C17 0.038(2) 0.030(2) 0.030(2) -0.0033(18) 0.005(2) 0.0000(19)
C18 0.032(2) 0.041(2) 0.039(3) 0.0016(19) -0.006(2) -0.0004(19)
C19 0.039(2) 0.030(2) 0.031(2) 0.0053(18) 0.0038(19) -0.0015(18)
C20 0.042(2) 0.037(2) 0.034(2) 0.0036(19) -0.003(2) -0.0093(19)
C21 0.039(2) 0.024(2) 0.043(2) 0.0013(18) -0.005(2) -0.0024(19)
C22 0.042(2) 0.049(3) 0.033(2) 0.001(2) 0.000(2) -0.011(2)
C23 0.058(3) 0.071(3) 0.056(3) -0.011(3) -0.004(3) -0.032(3)
C24 0.188(7) 0.089(4) 0.033(3) -0.055(5) 0.011(4) -0.005(3)
C25 0.040(2) 0.054(3) 0.035(2) 0.012(2) -0.001(2) -0.004(2)
C26 0.048(3) 0.069(3) 0.044(3) 0.006(2) 0.006(2) -0.007(3)
C27 0.067(3) 0.048(3) 0.090(4) 0.024(3) 0.014(3) 0.003(3)
C28 0.047(3) 0.039(2) 0.047(3) 0.005(2) -0.014(2) -0.017(2)
C29 0.078(4) 0.061(3) 0.063(4) -0.006(3) -0.036(3) 0.009(3)
C30 0.060(3) 0.056(3) 0.059(3) -0.012(2) -0.010(3) -0.014(3)

loop_
_atom_site_label
_atom_site_fract_x
_atom_site_fract_y
_atom_site_fract_z
_atom_site_U_iso_or_equiv
_atom_site_thermal_displace_type
_atom_site_calc_flag
_atom_site_refinement_flags
_atom_site_occupancy
_atom_site_disorder_group
_atom_site_type_symbol
Se1 0.05852(2) 0.209454(16) 0.21030(2) 0.03431(13) Uani d . 1 . Se
Se2 0.06120(2) 0.124765(16) 0.28805(2) 0.03535(13) Uani d . 1 . Se
C1 0.1561(2) 0.25358(16) 0.2531(2) 0.0325(9) Uani d . 1 . C
C2 0.1453(2) 0.28285(17) 0.3231(2) 0.0347(10) Uani d . 1 . C
C3 0.2161(3) 0.31543(18) 0.3511(2) 0.0405(10) Uani d . 1 . C
H3 0.2098 0.3353 0.3983 0.049 Uiso calc R 1 . H
C4 0.2956(3) 0.32009(18) 0.3129(2) 0.0372(10) Uani d . 1 . C
C5 0.3043(3) 0.29029(17) 0.2454(2) 0.0406(10) Uani d . 1 . C
H5 0.3587 0.2927 0.2190 0.049 Uiso calc R 1 . H
C6 0.2356(2) 0.25630(17) 0.2138(2) 0.0347(9) Uani d . 1 . C
C7 0.0597(3) 0.28291(18) 0.3678(2) 0.0454(11) Uani d . 1 . C
H7 0.0177 0.2556 0.3412 0.055 Uiso calc R 1 . H
C8 0.0189(3) 0.3451(2) 0.3681(3) 0.0566(13) Uani d . 1 . C
H8A 0.0591 0.3732 0.3931 0.068 Uiso calc R 1 . H
H8B -0.0372 0.3441 0.3956 0.068 Uiso calc R 1 . H
H8C 0.0086 0.3581 0.3158 0.068 Uiso calc R 1 . H
C9 0.0716(3) 0.2591(2) 0.4480(3) 0.0621(14) Uani d . 1 . C
H9A 0.0953 0.2183 0.4459 0.075 Uiso calc R 1 . H
H9B 0.0145 0.2587 0.4740 0.075 Uiso calc R 1 . H
H9C 0.1126 0.2849 0.4757 0.075 Uiso calc R 1 . H
C10 0.3711(3) 0.3582(2) 0.3423(3) 0.0466(12) Uani d . 1 . C
H10 0.4227 0.3505 0.3085 0.056 Uiso calc R 1 . H
C11 0.3496(4) 0.4230(2) 0.3355(4) 0.116(3) Uani d . 1 . C
H11A 0.3336 0.4321 0.2830 0.139 Uiso calc R 1 . H
H11B 0.4011 0.4468 0.3501 0.139 Uiso calc R 1 . H
H11C 0.3001 0.4326 0.3689 0.139 Uiso calc R 1 . H
C12 0.3984(4) 0.3411(3) 0.4206(3) 0.102(2) Uani d . 1 . C
H12A 0.4531 0.3620 0.4338 0.122 Uiso calc R 1 . H
H12B 0.4080 0.2978 0.4229 0.122 Uiso calc R 1 . H
H12C 0.3520 0.3524 0.4565 0.122 Uiso calc R 1 . H
C13 0.2514(3) 0.22684(19) 0.1381(2) 0.0420(10) Uani d . 1 . C
H13 0.1986 0.2018 0.1263 0.050 Uiso calc R 1 . H
C14 0.2607(4) 0.2730(2) 0.0750(3) 0.0696(16) Uani d . 1 . C
H14A 0.2076 0.2979 0.0731 0.084 Uiso calc R 1 . H
H14B 0.2682 0.2524 0.0264 0.084 Uiso calc R 1 . H
H14C 0.3122 0.2982 0.0849 0.084 Uiso calc R 1 . H
C15 0.3318(3) 0.1854(2) 0.1388(3) 0.0565(13) Uani d . 1 . C
H15A 0.3851 0.2091 0.1481 0.068 Uiso calc R 1 . H
H15B 0.3368 0.1652 0.0897 0.068 Uiso calc R 1 . H
H15C 0.3249 0.1556 0.1790 0.068 Uiso calc R 1 . H
C16 0.1646(2) 0.08377(15) 0.2500(2) 0.0302(9) Uani d . 1 . C
C17 0.2417(3) 0.08305(16) 0.2939(2) 0.0328(9) Uani d . 1 . C
C18 0.3134(2) 0.05009(17) 0.2672(2) 0.0376(10) Uani d . 1 . C
H18 0.3657 0.0487 0.2967 0.045 Uiso calc R 1 . H
C19 0.3109(3) 0.01945(16) 0.1992(2) 0.0334(9) Uani d . 1 . C
C20 0.2347(3) 0.02237(17) 0.1566(2) 0.0374(10) Uani d . 1 . C
H20 0.2328 0.0020 0.1094 0.045 Uiso calc R 1 . H
C21 0.1609(3) 0.05367(16) 0.1799(2) 0.0353(10) Uani d . 1 . C
C22 0.2497(3) 0.11639(19) 0.3693(2) 0.0413(10) Uani d . 1 . C
H22 0.2046 0.1490 0.3688 0.050 Uiso calc R 1 . H
C23 0.3387(3) 0.1460(2) 0.3803(3) 0.0616(14) Uani d . 1 . C
H23A 0.3840 0.1151 0.3864 0.074 Uiso calc R 1 . H
H23B 0.3370 0.1713 0.4255 0.074 Uiso calc R 1 . H
H23C 0.3525 0.1706 0.3359 0.074 Uiso calc R 1 . H
C24 0.2276(5) 0.0761(3) 0.4339(3) 0.103(2) Uani d . 1 . C
H24A 0.1705 0.0569 0.4244 0.124 Uiso calc R 1 . H
H24B 0.2244 0.0995 0.4807 0.124 Uiso calc R 1 . H
H24C 0.2732 0.0453 0.4389 0.124 Uiso calc R 1 . H
C25 0.3902(3) -0.01605(19) 0.1715(2) 0.0427(11) Uani d . 1 . C
H25 0.4392 -0.0097 0.2084 0.051 Uiso calc R 1 . H
C26 0.4218(3) 0.0055(2) 0.0943(2) 0.0538(12) Uani d . 1 . C
H26A 0.3758 -0.0018 0.0564 0.065 Uiso calc R 1 . H
H26B 0.4754 -0.0162 0.0801 0.065 Uiso calc R 1 . H
H26C 0.4345 0.0484 0.0967 0.065 Uiso calc R 1 . H
C27 0.3698(3) -0.0823(2) 0.1697(3) 0.0682(16) Uani d . 1 . C
H27A 0.3553 -0.0960 0.2209 0.082 Uiso calc R 1 . H
H27B 0.4214 -0.1042 0.1510 0.082 Uiso calc R 1 . H
H27C 0.3197 -0.0895 0.1360 0.082 Uiso calc R 1 . H
C28 0.0804(3) 0.05426(18) 0.1289(3) 0.0444(11) Uani d . 1 . C
H28 0.0350 0.0804 0.1533 0.053 Uiso calc R 1 . H
C29 0.1011(3) 0.0804(2) 0.0519(3) 0.0670(15) Uani d . 1 . C
H29A 0.1271 0.1202 0.0581 0.080 Uiso calc R 1 . H
H29B 0.0467 0.0836 0.0222 0.080 Uiso calc R 1 . H
H29C 0.1429 0.0543 0.0254 0.080 Uiso calc R 1 . H
C30 0.0414(3) -0.0081(2) 0.1213(3) 0.0583(13) Uani d . 1 . C
H30A -0.0126 -0.0061 0.0909 0.070 Uiso calc R 1 . H
H30B 0.0275 -0.0238 0.1717 0.070 Uiso calc R 1 . H
H30C 0.0841 -0.0344 0.0964 0.070 Uiso calc R 1 . H

loop_
_atom_type_symbol
_atom_type_description
_atom_type_scat_dispersion_real
_atom_type_scat_dispersion_imag
_atom_type_scat_source
C C 0.0033 0.0016 'International Tables Vol C Tables 4.2.6.8 and 6.1.1.4'
H H 0.0000 0.0000 'International Tables Vol C Tables 4.2.6.8 and 6.1.1.4'
Se Se -0.0929 2.2259 'International Tables Vol C Tables 4.2.6.8 and 6.1.1.4'

loop_
_geom_angle_atom_site_label_1
_geom_angle_atom_site_label_2
_geom_angle_atom_site_label_3
_geom_angle
_geom_angle_publ_flag
C1 Se1 Se2 99.82(11) y
C16 Se2 Se1 101.17(11) y
C6 C1 C2 121.1(4) ?
C6 C1 Se1 119.4(3) ?
C2 C1 Se1 119.4(3) ?
C3 C2 C1 117.8(4) ?
C3 C2 C7 118.4(4) ?
C1 C2 C7 123.8(3) ?
C4 C3 C2 122.7(4) ?
C5 C4 C3 118.0(4) ?
C5 C4 C10 119.8(4) ?
C3 C4 C10 122.2(4) ?
C4 C5 C6 122.4(4) ?
C1 C6 C5 118.0(4) ?
C1 C6 C13 124.0(4) ?
C5 C6 C13 118.0(4) ?
C2 C7 C8 110.5(4) ?
C2 C7 C9 112.4(4) ?
C8 C7 C9 111.4(4) ?
C11 C10 C12 112.6(5) ?
C11 C10 C4 110.7(4) ?
C12 C10 C4 112.4(4) ?
C6 C13 C14 111.5(3) ?
C6 C13 C15 112.5(3) ?
C14 C13 C15 110.0(4) ?
C17 C16 C21 120.9(3) ?
C17 C16 Se2 119.3(3) ?
C21 C16 Se2 119.8(3) ?
C18 C17 C16 118.0(3) ?
C18 C17 C22 119.2(4) ?
C16 C17 C22 122.8(4) ?
C19 C18 C17 122.2(4) ?
C20 C19 C18 118.2(4) ?
C20 C19 C25 120.8(3) ?
C18 C19 C25 121.0(4) ?
C19 C20 C21 122.7(4) ?
C20 C21 C16 118.0(4) ?
C20 C21 C28 118.7(4) ?
C16 C21 C28 123.3(3) ?
C24 C22 C23 111.5(4) ?
C24 C22 C17 110.6(4) ?
C23 C22 C17 113.2(3) ?
C27 C25 C19 110.8(4) ?
C27 C25 C26 110.8(4) ?
C19 C25 C26 111.8(4) ?
C29 C28 C21 111.7(4) ?
C29 C28 C30 110.9(4) ?
C21 C28 C30 111.0(3) ?

loop_
_geom_bond_atom_site_label_1
_geom_bond_atom_site_label_2
_geom_bond_site_symmetry_2
_geom_bond_distance
_geom_bond_publ_flag
Se1 C1 . 1.933(4) y
Se2 C16 . 1.938(4) y
Se1 Se2 . 2.3389(6) y
C1 C6 . 1.394(5) ?
C1 C2 . 1.407(5) ?
C2 C3 . 1.389(5) ?
C2 C7 . 1.521(5) ?
C3 C4 . 1.386(5) ?
C4 C5 . 1.372(6) ?
C4 C10 . 1.519(5) ?
C5 C6 . 1.405(5) ?
C6 C13 . 1.510(5) ?
C7 C8 . 1.522(5) ?
C7 C9 . 1.522(6) ?
C10 C11 . 1.488(7) ?
C10 C12 . 1.493(6) ?
C13 C14 . 1.525(6) ?
C13 C15 . 1.532(6) ?
C16 C17 . 1.403(5) ?
C16 C21 . 1.410(5) ?
C17 C18 . 1.397(5) ?
C17 C22 . 1.530(5) ?
C18 C19 . 1.383(5) ?
C19 C20 . 1.382(5) ?
C19 C25 . 1.522(5) ?
C20 C21 . 1.383(5) ?
C21 C28 . 1.517(5) ?
C22 C24 . 1.491(6) ?
C22 C23 . 1.516(5) ?
C25 C27 . 1.513(6) ?
C25 C26 . 1.522(6) ?
C28 C29 . 1.513(6) ?
C28 C30 . 1.520(6) ?

loop_
_geom_torsion_atom_site_label_1
_geom_torsion_atom_site_label_2
_geom_torsion_atom_site_label_3
_geom_torsion_atom_site_label_4
_geom_torsion
_geom_torsion_publ_flag
C1 Se1 Se2 C16 -73.38(16) y
Se2 Se1 C1 C6 105.4(3) y
Se2 Se1 C1 C2 -75.1(3) y
C6 C1 C2 C3 1.1(6) ?
Se1 C1 C2 C3 -178.3(3) ?
C6 C1 C2 C7 178.5(4) ?
Se1 C1 C2 C7 -1.0(5) ?
C1 C2 C3 C4 0.1(6) ?
C7 C2 C3 C4 -177.4(4) ?
C2 C3 C4 C5 -1.1(6) ?
C2 C3 C4 C10 177.0(4) ?
C3 C4 C5 C6 0.8(6) ?
C10 C4 C5 C6 -177.4(4) ?
C2 C1 C6 C5 -1.4(6) ?
Se1 C1 C6 C5 178.1(3) ?
C2 C1 C6 C13 -179.0(4) ?
Se1 C1 C6 C13 0.4(5) ?
C4 C5 C6 C1 0.4(6) ?
C4 C5 C6 C13 178.2(4) ?
C3 C2 C7 C8 66.3(5) ?
C1 C2 C7 C8 -111.1(4) ?
C3 C2 C7 C9 -58.9(5) ?
C1 C2 C7 C9 123.8(4) ?
C5 C4 C10 C11 107.7(5) ?
C3 C4 C10 C11 -70.3(6) ?
C5 C4 C10 C12 -125.3(5) ?
C3 C4 C10 C12 56.6(6) ?
C1 C6 C13 C14 110.3(5) ?
C5 C6 C13 C14 -67.3(5) ?
C1 C6 C13 C15 -125.6(4) ?
C5 C6 C13 C15 56.8(5) ?
Se1 Se2 C16 C17 107.2(3) ?
Se1 Se2 C16 C21 -74.6(3) ?
C21 C16 C17 C18 -2.0(5) ?
Se2 C16 C17 C18 176.2(3) ?
C21 C16 C17 C22 178.3(3) ?
Se2 C16 C17 C22 -3.5(5) ?
C16 C17 C18 C19 1.0(6) ?
C22 C17 C18 C19 -179.3(4) ?
C17 C18 C19 C20 0.5(6) ?
C17 C18 C19 C25 180.0(4) ?
C18 C19 C20 C21 -1.1(6) ?
C25 C19 C20 C21 179.4(4) ?
C19 C20 C21 C16 0.2(6) ?
C19 C20 C21 C28 179.9(4) ?
C17 C16 C21 C20 1.4(6) ?
Se2 C16 C21 C20 -176.7(3) ?
C17 C16 C21 C28 -178.2(4) ?
Se2 C16 C21 C28 3.6(5) ?
C18 C17 C22 C24 -86.0(5) ?
C16 C17 C22 C24 93.7(5) ?
C18 C17 C22 C23 40.0(5) ?
C16 C17 C22 C23 -140.3(4) ?
C20 C19 C25 C27 -66.7(5) ?
C18 C19 C25 C27 113.9(4) ?
C20 C19 C25 C26 57.5(5) ?
C18 C19 C25 C26 -121.9(4) ?
C20 C21 C28 C29 -59.2(5) ?
C16 C21 C28 C29 120.5(4) ?
C20 C21 C28 C30 65.0(5) ?
C16 C21 C28 C30 -115.3(4) ?

loop_
_cod_related_entry_id
_cod_related_entry_database
_cod_related_entry_code
1 ChemSpider 9928058
